data_2204764
loop_
_publ_author_name
'Daqing Shi'
'Nan Wu'
'Qiya Zhuang'
'Yong Zhang'

_publ_section_title
;2-Amino-4-(3,4-dichlorophenyl)-4<i>H</i>-pyrano[3,2-<i>c</i>]coumarin-3-carbonitrile
 <i>N,N</i>-dimethylformamide solvate
;
_journal_issue 12
_journal_name_full 'Acta Crystallographica Section E'
_journal_page_first o2339
_journal_page_last o2341
_journal_paper_doi 10.1107/S1600536804028995
_journal_volume 60
_journal_year 2004
_chemical_formula_iupac 'C19 H10 Cl2 N2 O3, C3 H7 N O'
_chemical_formula_moiety 'C19 H10 Cl2 N2 O3, C3 H7 N O'
_chemical_formula_sum 'C22 H17 Cl2 N3 O4'
_chemical_formula_weight 458.29
_chemical_melting_point 520.5(5)
_chemical_name_common
;
2-Amino-4-(3,4-dichlorophenyl)-4H-pyrano[3,2-c]coumarin-3-carbonitrile
N,N-dimethylformamide solvate
;
_chemical_name_systematic
;2-amino-4-(3,4-dichlorophenyl)-5-oxo-4H,5H-pyrano[3,2-c]chromene-3-carbonitrile
N,N-dimethylformamide
 solvate
;
_space_group_IT_number 15
_symmetry_cell_setting monoclinic
_symmetry_space_group_name_Hall '-C 2yc'
_symmetry_space_group_name_H-M 'C 1 2/c 1'
_atom_sites_solution_hydrogens geom
_atom_sites_solution_primary direct
_atom_sites_solution_secondary difmap
_cell_angle_alpha 90.00
_cell_angle_beta 122.493(3)
_cell_angle_gamma 90.00
_cell_formula_units_Z 8
_cell_length_a 28.126(6)
_cell_length_b 7.8824(13)
_cell_length_c 22.096(5)
_cell_measurement_reflns_used 8932
_cell_measurement_temperature 193(2)
_cell_measurement_theta_max 27.5
_cell_measurement_theta_min 3.1
_cell_volume 4131.8(15)
_computing_cell_refinement CrystalClear
_computing_data_collection 'CrystalClear (Rigaku, 2000)'
_computing_data_reduction 'CrystalStructure (Rigaku/MSC, 2003)'
_computing_molecular_graphics SHELXTL
_computing_publication_material SHELXTL
_computing_structure_refinement SHELXTL
_computing_structure_solution 'SHELXTL (Sheldrick, 1997)'
_diffrn_ambient_temperature 193(2)
_diffrn_detector_area_resol_mean 7.31
_diffrn_measured_fraction_theta_full 0.997
_diffrn_measured_fraction_theta_max 0.997
_diffrn_measurement_device_type 'Rigaku Mercury'
_diffrn_measurement_method \w
_diffrn_radiation_monochromator graphite
_diffrn_radiation_source 'fine-focus sealed tube'
_diffrn_radiation_type MoK\a
_diffrn_radiation_wavelength 0.71070
_diffrn_reflns_av_R_equivalents 0.0230
_diffrn_reflns_av_sigmaI/netI 0.0193
_diffrn_reflns_limit_h_max 36
_diffrn_reflns_limit_h_min -36
_diffrn_reflns_limit_k_max 10
_diffrn_reflns_limit_k_min -10
_diffrn_reflns_limit_l_max 28
_diffrn_reflns_limit_l_min -28
_diffrn_reflns_number 22202
_diffrn_reflns_theta_full 27.48
_diffrn_reflns_theta_max 27.48
_diffrn_reflns_theta_min 3.10
_exptl_absorpt_coefficient_mu 0.350
_exptl_absorpt_correction_T_max 0.9207
_exptl_absorpt_correction_T_min 0.8044
_exptl_absorpt_correction_type multi-scan
_exptl_absorpt_process_details '(Jacobson, 1998)'
_exptl_crystal_colour colorless
_exptl_crystal_density_diffrn 1.473
_exptl_crystal_density_method 'not measured'
_exptl_crystal_description block
_exptl_crystal_F_000 1888
_exptl_crystal_size_max 0.65
_exptl_crystal_size_mid 0.55
_exptl_crystal_size_min 0.24
_refine_diff_density_max 0.279
_refine_diff_density_min -0.233
_refine_ls_extinction_method none
_refine_ls_goodness_of_fit_ref 1.109
_refine_ls_hydrogen_treatment mixed
_refine_ls_matrix_type full
_refine_ls_number_parameters 291
_refine_ls_number_reflns 4722
_refine_ls_number_restraints 0
_refine_ls_restrained_S_all 1.109
_refine_ls_R_factor_all 0.0426
_refine_ls_R_factor_gt 0.0387
_refine_ls_shift/su_max 0.000
_refine_ls_shift/su_mean 0.000
_refine_ls_structure_factor_coef Fsqd
_refine_ls_weighting_details 'calc w = 1/[\s^2^(Fo^2^)+(0.0398P)^2^+3.5942P] where P = (Fo^2^+2Fc^2^)/3'
_refine_ls_weighting_scheme calc
_refine_ls_wR_factor_gt 0.0916
_refine_ls_wR_factor_ref 0.0938
_reflns_number_gt 4404
_reflns_number_total 4722
_reflns_threshold_expression I>2\s(I)
_cod_data_source_file ob6427.cif
_cod_data_source_block I
_cod_depositor_comments
;
The following automatic conversions were performed:

'_chemical_melting_point' value '520-521' was changed to '520.5(5)' -
the average value was taken and precision was estimated.

Automatic conversion script
Id: cif_fix_values 1646 2011-03-28 12:23:43Z adriana 

The following automatic conversions were performed:

'_chemical_melting_point' value '520-521' was changed to '520.5(5)' -
the average value was taken and precision was estimated.

Automatic conversion script
Id: cif_fix_values 1715 2011-07-08 13:25:40Z adriana 
;
_cod_original_cell_volume 4131.8(14)
_cod_original_sg_symbol_Hall '-c 2yc'
_cod_original_sg_symbol_H-M 'C 2/c'
_cod_database_code 2204764
_cod_database_fobs_code 2204764

loop_
_symmetry_equiv_pos_as_xyz
'x, y, z'
'-x, y, -z+1/2'
'x+1/2, y+1/2, z'
'-x+1/2, y+1/2, -z+1/2'
'-x, -y, -z'
'x, -y, z-1/2'
'-x+1/2, -y+1/2, -z'
'x+1/2, -y+1/2, z-1/2'

loop_
_atom_site_label
_atom_site_fract_x
_atom_site_fract_y
_atom_site_fract_z
_atom_site_U_iso_or_equiv
_atom_site_adp_type
_atom_site_calc_flag
_atom_site_refinement_flags
_atom_site_occupancy
_atom_site_type_symbol
Cl1 0.201189(16) -0.09716(6) 0.201572(19) 0.03568(11) Uani d . 1 Cl
Cl2 0.144301(15) -0.32666(6) 0.26267(2) 0.03675(12) Uani d . 1 Cl
O1 0.42061(4) 0.25673(12) 0.43864(6) 0.0251(2) Uani d . 1 O
O2 0.42875(5) -0.34191(14) 0.42423(7) 0.0348(3) Uani d . 1 O
O3 0.47228(4) -0.17883(14) 0.38760(6) 0.0291(2) Uani d . 1 O
O4 0.35874(6) 0.47522(16) 0.09223(7) 0.0426(3) Uani d . 1 O
N1 0.38713(7) 0.41091(18) 0.49122(8) 0.0345(3) Uani d . 1 N
N2 0.32197(7) 0.09884(19) 0.55201(9) 0.0413(4) Uani d . 1 N
N3 0.33912(6) 0.61958(18) 0.16513(8) 0.0352(3) Uani d . 1 N
C1 0.39214(6) 0.25318(18) 0.47354(7) 0.0230(3) Uani d . 1 C
C2 0.37408(6) 0.10514(18) 0.48588(7) 0.0214(3) Uani d . 1 C
C3 0.38129(5) -0.06768(17) 0.46095(7) 0.0197(3) Uani d . 1 C
H3 0.4013 -0.1438 0.5038 0.024 Uiso calc R 1 H
C4 0.41822(5) -0.04584(18) 0.43117(7) 0.0203(3) Uani d . 1 C
C5 0.43496(5) 0.10712(18) 0.42212(7) 0.0210(3) Uani d . 1 C
C6 0.43859(6) -0.19806(19) 0.41517(8) 0.0249(3) Uani d . 1 C
C7 0.48778(6) -0.0207(2) 0.37698(8) 0.0266(3) Uani d . 1 C
C8 0.52233(7) -0.0159(2) 0.34973(8) 0.0345(4) Uani d . 1 C
H8 0.5334 -0.1175 0.3375 0.041 Uiso calc R 1 H
C9 0.54018(7) 0.1405(3) 0.34089(9) 0.0390(4) Uani d . 1 C
H9 0.5642 0.1458 0.3230 0.047 Uiso calc R 1 H
C10 0.52348(7) 0.2900(2) 0.35773(9) 0.0368(4) Uani d . 1 C
H10 0.5360 0.3961 0.3510 0.044 Uiso calc R 1 H
C11 0.48879(6) 0.2849(2) 0.38422(8) 0.0300(3) Uani d . 1 C
H11 0.4773 0.3870 0.3955 0.036 Uiso calc R 1 H
C12 0.47074(6) 0.1270(2) 0.39422(7) 0.0238(3) Uani d . 1 C
C13 0.34544(6) 0.10701(18) 0.52264(8) 0.0268(3) Uani d . 1 C
C14 0.32350(6) -0.14503(17) 0.40813(7) 0.0200(3) Uani d . 1 C
C15 0.29340(6) -0.10115(18) 0.33595(7) 0.0225(3) Uani d . 1 C
H15 0.3103 -0.0316 0.3174 0.027 Uiso calc R 1 H
C16 0.23851(6) -0.15905(18) 0.29081(7) 0.0232(3) Uani d . 1 C
C17 0.21367(6) -0.26033(18) 0.31777(8) 0.0247(3) Uani d . 1 C
C18 0.24357(6) -0.30705(18) 0.38934(8) 0.0251(3) Uani d . 1 C
H18 0.2268 -0.3780 0.4075 0.030 Uiso calc R 1 H
C19 0.29853(6) -0.24895(18) 0.43439(8) 0.0229(3) Uani d . 1 C
H19 0.3192 -0.2805 0.4836 0.027 Uiso calc R 1 H
C20 0.32566(7) 0.5477(2) 0.10384(9) 0.0331(3) Uani d . 1 C
H20 0.2872 0.5525 0.0656 0.040 Uiso calc R 1 H
C21 0.29794(10) 0.7210(2) 0.16975(13) 0.0508(5) Uani d . 1 C
H21A 0.3070 0.8416 0.1712 0.076 Uiso calc R 1 H
H21B 0.2989 0.6909 0.2135 0.076 Uiso calc R 1 H
H21C 0.2602 0.6988 0.1277 0.076 Uiso calc R 1 H
C22 0.39687(10) 0.6254(4) 0.22459(12) 0.0648(6) Uani d . 1 C
H22A 0.4192 0.5432 0.2168 0.097 Uiso calc R 1 H
H22B 0.3987 0.5974 0.2690 0.097 Uiso calc R 1 H
H22C 0.4120 0.7397 0.2284 0.097 Uiso calc R 1 H
H1A 0.3999(8) 0.489(3) 0.4773(11) 0.040(5) Uiso d . 1 H
H1B 0.3728(9) 0.431(3) 0.5173(12) 0.047(6) Uiso d . 1 H

loop_
_atom_site_aniso_label
_atom_site_aniso_U_11
_atom_site_aniso_U_22
_atom_site_aniso_U_33
_atom_site_aniso_U_12
_atom_site_aniso_U_13
_atom_site_aniso_U_23
Cl1 0.0301(2) 0.0458(2) 0.02092(18) -0.00131(16) 0.00693(15) 0.00137(15)
Cl2 0.02028(18) 0.0461(2) 0.0367(2) -0.00938(16) 0.01051(16) -0.00872(17)
O1 0.0274(5) 0.0220(5) 0.0307(5) -0.0007(4) 0.0187(5) 0.0026(4)
O2 0.0420(7) 0.0240(5) 0.0478(7) -0.0013(5) 0.0304(6) -0.0020(5)
O3 0.0284(5) 0.0323(6) 0.0320(6) -0.0001(4) 0.0198(5) -0.0029(5)
O4 0.0532(8) 0.0433(7) 0.0417(7) 0.0096(6) 0.0323(6) 0.0021(6)
N1 0.0476(9) 0.0230(7) 0.0468(8) -0.0026(6) 0.0345(8) -0.0006(6)
N2 0.0522(9) 0.0365(8) 0.0560(9) -0.0099(7) 0.0427(8) -0.0097(7)
N3 0.0440(8) 0.0323(7) 0.0386(8) -0.0030(6) 0.0283(7) -0.0027(6)
C1 0.0206(7) 0.0258(7) 0.0222(7) 0.0009(5) 0.0112(6) 0.0009(5)
C2 0.0200(6) 0.0230(7) 0.0210(6) -0.0016(5) 0.0109(5) -0.0015(5)
C3 0.0175(6) 0.0211(6) 0.0188(6) -0.0009(5) 0.0087(5) 0.0016(5)
C4 0.0152(6) 0.0250(7) 0.0178(6) 0.0001(5) 0.0070(5) 0.0006(5)
C5 0.0154(6) 0.0267(7) 0.0174(6) 0.0006(5) 0.0065(5) 0.0014(5)
C6 0.0209(7) 0.0287(8) 0.0248(7) -0.0007(6) 0.0120(6) -0.0011(6)
C7 0.0201(7) 0.0373(8) 0.0198(7) -0.0030(6) 0.0089(6) 0.0008(6)
C8 0.0263(8) 0.0540(10) 0.0256(8) -0.0006(7) 0.0156(7) -0.0027(7)
C9 0.0259(8) 0.0686(12) 0.0256(8) -0.0056(8) 0.0160(7) 0.0044(8)
C10 0.0277(8) 0.0526(10) 0.0288(8) -0.0087(7) 0.0144(7) 0.0095(7)
C11 0.0231(7) 0.0391(9) 0.0244(7) -0.0049(6) 0.0105(6) 0.0046(6)
C12 0.0161(6) 0.0345(8) 0.0170(6) -0.0026(6) 0.0064(5) 0.0024(6)
C13 0.0282(7) 0.0229(7) 0.0314(8) -0.0044(6) 0.0174(7) -0.0052(6)
C14 0.0183(6) 0.0197(6) 0.0221(6) -0.0008(5) 0.0109(5) -0.0016(5)
C15 0.0214(7) 0.0237(7) 0.0234(7) -0.0009(5) 0.0127(6) 0.0002(5)
C16 0.0224(7) 0.0243(7) 0.0202(6) 0.0017(5) 0.0096(6) -0.0016(5)
C17 0.0182(6) 0.0251(7) 0.0291(7) -0.0033(5) 0.0115(6) -0.0072(6)
C18 0.0243(7) 0.0238(7) 0.0301(7) -0.0041(5) 0.0164(6) -0.0015(6)
C19 0.0229(7) 0.0224(7) 0.0231(7) 0.0001(5) 0.0122(6) 0.0017(5)
C20 0.0364(8) 0.0309(8) 0.0346(8) -0.0008(7) 0.0208(7) 0.0022(7)
C21 0.0778(15) 0.0329(9) 0.0748(14) 0.0013(9) 0.0629(13) -0.0004(9)
C22 0.0594(14) 0.0805(17) 0.0432(12) -0.0116(12) 0.0202(11) -0.0133(11)

loop_
_atom_type_symbol
_atom_type_description
_atom_type_scat_dispersion_real
_atom_type_scat_dispersion_imag
_atom_type_scat_source
C C 0.0033 0.0016 'International Tables Vol C Tables 4.2.6.8 and 6.1.1.4'
H H 0.0000 0.0000 'International Tables Vol C Tables 4.2.6.8 and 6.1.1.4'
Cl Cl 0.1484 0.1585 'International Tables Vol C Tables 4.2.6.8 and 6.1.1.4'
N N 0.0061 0.0033 'International Tables Vol C Tables 4.2.6.8 and 6.1.1.4'
O O 0.0106 0.0060 'International Tables Vol C Tables 4.2.6.8 and 6.1.1.4'

loop_
_geom_angle_atom_site_label_1
_geom_angle_atom_site_label_2
_geom_angle_atom_site_label_3
_geom_angle
_geom_angle_publ_flag
C5 O1 C1 118.58(11) no
C7 O3 C6 121.81(12) no
C1 N1 H1A 116.0(13) ?
C1 N1 H1B 121.3(14) ?
H1A N1 H1B 122.7(19) ?
C20 N3 C22 120.69(16) ?
C20 N3 C21 120.42(16) ?
C22 N3 C21 117.94(17) ?
N1 C1 C2 129.28(14) no
N1 C1 O1 109.24(13) no
C2 C1 O1 121.48(13) no
C1 C2 C13 119.66(13) ?
C1 C2 C3 124.01(12) no
C13 C2 C3 116.31(12) ?
C4 C3 C2 108.20(11) no
C4 C3 C14 114.29(11) ?
C2 C3 C14 109.82(11) ?
C4 C3 H3 108.1 ?
C2 C3 H3 108.1 ?
C14 C3 H3 108.1 ?
C5 C4 C6 119.22(12) ?
C5 C4 C3 122.95(12) ?
C6 C4 C3 117.76(12) ?
C4 C5 O1 123.99(12) ?
C4 C5 C12 122.64(13) ?
O1 C5 C12 113.37(12) no
O2 C6 O3 116.59(13) no
O2 C6 C4 125.39(13) no
O3 C6 C4 118.02(12) no
O3 C7 C12 121.54(13) no
O3 C7 C8 117.10(14) no
C12 C7 C8 121.35(15) ?
C9 C8 C7 118.43(16) ?
C9 C8 H8 120.8 ?
C7 C8 H8 120.8 ?
C8 C9 C10 121.10(15) ?
C8 C9 H9 119.5 ?
C10 C9 H9 119.5 ?
C11 C10 C9 120.37(16) ?
C11 C10 H10 119.8 ?
C9 C10 H10 119.8 ?
C10 C11 C12 119.27(16) ?
C10 C11 H11 120.4 ?
C12 C11 H11 120.4 ?
C7 C12 C11 119.49(13) ?
C7 C12 C5 116.70(13) ?
C11 C12 C5 123.81(14) ?
N2 C13 C2 176.18(16) no
C15 C14 C19 119.49(12) ?
C15 C14 C3 121.29(12) ?
C19 C14 C3 118.95(12) ?
C14 C15 C16 119.94(13) ?
C14 C15 H15 120.0 ?
C16 C15 H15 120.0 ?
C17 C16 C15 120.12(13) ?
C17 C16 Cl1 120.87(11) ?
C15 C16 Cl1 118.97(11) ?
C18 C17 C16 120.42(13) ?
C18 C17 Cl2 119.06(11) ?
C16 C17 Cl2 120.50(11) ?
C17 C18 C19 119.30(13) ?
C17 C18 H18 120.3 ?
C19 C18 H18 120.3 ?
C18 C19 C14 120.71(13) ?
C18 C19 H19 119.6 ?
C14 C19 H19 119.6 ?
O4 C20 N3 125.44(16) ?
O4 C20 H20 117.3 ?
N3 C20 H20 117.3 ?
N3 C21 H21A 109.5 ?
N3 C21 H21B 109.5 ?
H21A C21 H21B 109.5 ?
N3 C21 H21C 109.5 ?
H21A C21 H21C 109.5 ?
H21B C21 H21C 109.5 ?
N3 C22 H22A 109.5 ?
N3 C22 H22B 109.5 ?
H22A C22 H22B 109.5 ?
N3 C22 H22C 109.5 ?
H22A C22 H22C 109.5 ?
H22B C22 H22C 109.5 ?

loop_
_geom_bond_atom_site_label_1
_geom_bond_atom_site_label_2
_geom_bond_distance
_geom_bond_publ_flag
Cl1 C16 1.7332(15) ?
Cl2 C17 1.7349(14) ?
O1 C5 1.3583(17) y
O1 C1 1.3784(17) y
O2 C6 1.2091(19) y
O3 C7 1.3815(19) y
O3 C6 1.3830(17) y
O4 C20 1.231(2) ?
N1 C1 1.333(2) y
N1 H1A 0.85(2) ?
N1 H1B 0.88(2) ?
N2 C13 1.150(2) y
N3 C20 1.322(2) ?
N3 C22 1.440(3) ?
N3 C21 1.455(2) ?
C1 C2 1.357(2) y
C2 C13 1.418(2) ?
C2 C3 1.5232(19) y
C3 C4 1.5086(18) y
C3 C14 1.5290(18) ?
C3 H3 1.0000 ?
C4 C5 1.348(2) ?
C4 C6 1.453(2) ?
C5 C12 1.4437(19) ?
C7 C12 1.388(2) ?
C7 C8 1.392(2) ?
C8 C9 1.383(3) ?
C8 H8 0.9500 ?
C9 C10 1.391(3) ?
C9 H9 0.9500 ?
C10 C11 1.382(2) ?
C10 H10 0.9500 ?
C11 C12 1.406(2) ?
C11 H11 0.9500 ?
C14 C15 1.3891(19) ?
C14 C19 1.3923(19) ?
C15 C16 1.390(2) ?
C15 H15 0.9500 ?
C16 C17 1.389(2) ?
C17 C18 1.384(2) ?
C18 C19 1.392(2) ?
C18 H18 0.9500 ?
C19 H19 0.9500 ?
C20 H20 0.9500 ?
C21 H21A 0.9800 ?
C21 H21B 0.9800 ?
C21 H21C 0.9800 ?
C22 H22A 0.9800 ?
C22 H22B 0.9800 ?
C22 H22C 0.9800 ?

loop_
_geom_hbond_atom_site_label_D
_geom_hbond_atom_site_label_H
_geom_hbond_atom_site_label_A
_geom_hbond_site_symmetry_A
_geom_hbond_distance_DH
_geom_hbond_distance_HA
_geom_hbond_distance_DA
_geom_hbond_angle_DHA
N1 H1B O4 6_566 0.88(2) 2.04(2) 2.888(2) 163(2)
N1 H1A O2 1_565 0.85(2) 2.20(2) 3.036(2) 169(2)
C19 H19 O4 6_556 0.95 2.55 3.445(2) 158

loop_
_geom_torsion_atom_site_label_1
_geom_torsion_atom_site_label_2
_geom_torsion_atom_site_label_3
_geom_torsion_atom_site_label_4
_geom_torsion
_geom_torsion_publ_flag
C5 O1 C1 N1 173.75(12) no
C5 O1 C1 C2 -5.82(19) y
N1 C1 C2 C13 -0.1(2) no
O1 C1 C2 C13 179.36(12) no
N1 C1 C2 C3 178.38(15) no
O1 C1 C2 C3 -2.1(2) y
C1 C2 C3 C4 7.97(18) y
C13 C2 C3 C4 -173.49(12) no
C1 C2 C3 C14 -117.40(15) no
C13 C2 C3 C14 61.14(16) ?
C2 C3 C4 C5 -6.91(17) y
C14 C3 C4 C5 115.77(14) ?
C2 C3 C4 C6 169.93(11) no
C14 C3 C4 C6 -67.38(16) ?
C6 C4 C5 O1 -176.78(12) no
C3 C4 C5 O1 0.0(2) y
C6 C4 C5 C12 2.6(2) yes
C3 C4 C5 C12 179.40(12) ?
C1 O1 C5 C4 6.98(19) y
C1 O1 C5 C12 -172.45(11) no
C7 O3 C6 O2 -178.02(13) no
C7 O3 C6 C4 1.67(19) y
C5 C4 C6 O2 176.38(14) no
C3 C4 C6 O2 -0.6(2) no
C5 C4 C6 O3 -3.28(19) y
C3 C4 C6 O3 179.76(11) no
C6 O3 C7 C12 0.7(2) y
C6 O3 C7 C8 179.27(13) no
O3 C7 C8 C9 -177.75(13) ?
C12 C7 C8 C9 0.8(2) ?
C7 C8 C9 C10 -0.9(2) ?
C8 C9 C10 C11 0.4(2) ?
C9 C10 C11 C12 0.2(2) ?
O3 C7 C12 C11 178.33(13) ?
C8 C7 C12 C11 -0.2(2) ?
O3 C7 C12 C5 -1.5(2) yes
C8 C7 C12 C5 -179.97(13) ?
C10 C11 C12 C7 -0.4(2) ?
C10 C11 C12 C5 179.42(13) ?
C4 C5 C12 C7 -0.2(2) yes
O1 C5 C12 C7 179.19(12) ?
C4 C5 C12 C11 179.97(13) ?
O1 C5 C12 C11 -0.60(19) ?
C1 C2 C13 N2 18E1(10) ?
C3 C2 C13 N2 1(3) ?
C4 C3 C14 C15 -39.02(18) ?
C2 C3 C14 C15 82.78(15) ?
C4 C3 C14 C19 147.06(13) ?
C2 C3 C14 C19 -91.14(15) ?
C19 C14 C15 C16 0.9(2) ?
C3 C14 C15 C16 -172.99(13) ?
C14 C15 C16 C17 0.2(2) ?
C14 C15 C16 Cl1 178.08(11) ?
C15 C16 C17 C18 -1.2(2) ?
Cl1 C16 C17 C18 -179.07(11) ?
C15 C16 C17 Cl2 177.55(11) ?
Cl1 C16 C17 Cl2 -0.33(18) ?
C16 C17 C18 C19 1.1(2) ?
Cl2 C17 C18 C19 -177.61(11) ?
C17 C18 C19 C14 -0.1(2) ?
C15 C14 C19 C18 -0.9(2) ?
C3 C14 C19 C18 173.09(13) ?
C22 N3 C20 O4 3.2(3) ?
C21 N3 C20 O4 171.82(16) ?
